data_4334987
loop_
_publ_author_name
'Erik V. Johnstone'
'Daniel J. Grant'
'Frederic Poineau'
'Laura Fox'
'Paul M. Forster'
'Longzou Ma'
'Laura Gagliardi'
'Kenneth R. Czerwinski'
'Alfred P. Sattelberger'

_publ_section_title
;
 A Trigonal-Prismatic Hexanuclear Technetium(II) Bromide Cluster:
 Solid-State Synthesis and Crystallographic and Electronic Structure
;
_journal_name_full 'Inorganic Chemistry'
_journal_page_first 5660
_journal_page_last 5662
_journal_paper_doi 10.1021/ic400967k
_journal_volume 52
_journal_year 2013
_chemical_formula_sum 'Br25 Na Tc12'
_chemical_formula_weight 3196.74
_chemical_name_systematic
; 
 ? 
;
_space_group_IT_number 2
_symmetry_cell_setting triclinic
_symmetry_space_group_name_Hall '-P 1'
_symmetry_space_group_name_H-M 'P -1'
_atom_sites_solution_hydrogens none
_atom_sites_solution_primary direct
_atom_sites_solution_secondary difmap
_audit_creation_method SHELXL-97
_cell_angle_alpha 83.6700(10)
_cell_angle_beta 73.7290(10)
_cell_angle_gamma 87.4880(10)
_cell_formula_units_Z 1
_cell_length_a 9.5173(5)
_cell_length_b 10.5233(6)
_cell_length_c 11.1412(6)
_cell_measurement_temperature 100(2)
_cell_volume 1064.51(10)
_computing_structure_refinement 'SHELXL-97 (Sheldrick, 2008)'
_computing_structure_solution 'SHELXS-97 (Sheldrick, 2008)'
_diffrn_ambient_temperature 100(2)
_diffrn_measured_fraction_theta_full 0.995
_diffrn_measured_fraction_theta_max 0.995
_diffrn_radiation_monochromator graphite
_diffrn_radiation_source 'fine-focus sealed tube'
_diffrn_radiation_type MoK\a
_diffrn_radiation_wavelength 0.71073
_diffrn_reflns_av_R_equivalents 0.0309
_diffrn_reflns_av_sigmaI/netI 0.0370
_diffrn_reflns_limit_h_max 13
_diffrn_reflns_limit_h_min -13
_diffrn_reflns_limit_k_max 15
_diffrn_reflns_limit_k_min -15
_diffrn_reflns_limit_l_max 15
_diffrn_reflns_limit_l_min -15
_diffrn_reflns_number 17149
_diffrn_reflns_theta_full 30.51
_diffrn_reflns_theta_max 30.51
_diffrn_reflns_theta_min 1.91
_exptl_absorpt_coefficient_mu 27.238
_exptl_absorpt_correction_T_max 0.7465
_exptl_absorpt_correction_T_min 0.3078
_exptl_absorpt_correction_type multi-scan
_exptl_absorpt_process_details
;
Area-Detector Absorption Correction; Siemens Industrial Automation, Inc. 
Madison, WI, 1996
;
_exptl_crystal_density_diffrn 4.987
_exptl_crystal_F_000 1402
_exptl_crystal_size_max 0.2
_exptl_crystal_size_mid 0.02
_exptl_crystal_size_min 0.02
_refine_diff_density_max 1.769
_refine_diff_density_min -1.958
_refine_diff_density_rms 0.366
_refine_ls_extinction_method none
_refine_ls_goodness_of_fit_ref 1.079
_refine_ls_hydrogen_treatment none
_refine_ls_matrix_type full
_refine_ls_number_parameters 175
_refine_ls_number_reflns 6456
_refine_ls_number_restraints 0
_refine_ls_restrained_S_all 1.079
_refine_ls_R_factor_all 0.0285
_refine_ls_R_factor_gt 0.0252
_refine_ls_shift/su_max 0.001
_refine_ls_shift/su_mean 0.000
_refine_ls_structure_factor_coef Fsqd
_refine_ls_weighting_details 'calc w=1/[\s^2^(Fo^2^)+(0.0435P)^2^+0.0000P] where P=(Fo^2^+2Fc^2^)/3'
_refine_ls_weighting_scheme calc
_refine_ls_wR_factor_gt 0.0736
_refine_ls_wR_factor_ref 0.0751
_reflns_number_gt 5858
_reflns_number_total 6456
_reflns_threshold_expression >2sigma(I)
_cod_data_source_file ic400967k_si_002.cif
_cod_data_source_block fp_tcbr2_a_0m_a
_cod_database_code 4334987

loop_
_symmetry_equiv_pos_as_xyz
'x, y, z'
'-x, -y, -z'

loop_
_atom_site_label
_atom_site_type_symbol
_atom_site_fract_x
_atom_site_fract_y
_atom_site_fract_z
_atom_site_U_iso_or_equiv
_atom_site_adp_type
_atom_site_occupancy
_atom_site_symmetry_multiplicity
_atom_site_calc_flag
_atom_site_refinement_flags
Tc01 Tc 0.17301(3) 0.74663(3) 0.88058(3) 0.00624(7) Uani 1 1 d .
Tc02 Tc 0.25022(3) 0.88430(3) 0.71803(3) 0.00628(7) Uani 1 1 d .
Tc03 Tc -0.07121(3) 0.72589(3) 0.80848(3) 0.00663(7) Uani 1 1 d .
Tc04 Tc 0.15716(3) 0.56797(3) 0.73203(3) 0.00668(7) Uani 1 1 d .
Tc05 Tc 0.23713(4) 0.70343(3) 0.56649(3) 0.00668(7) Uani 1 1 d .
Tc06 Tc 0.00902(3) 0.86100(3) 0.64266(3) 0.00665(7) Uani 1 1 d .
Br2 Br 0.05423(4) 1.04827(4) 0.74129(4) 0.00801(8) Uani 1 1 d .
Br4 Br 0.03125(4) 0.72190(4) 0.47240(4) 0.00891(8) Uani 1 1 d .
Br11 Br 0.35962(4) 0.57317(4) 0.83252(4) 0.00872(8) Uani 1 1 d .
Br9 Br -0.09359(4) 0.52617(4) 0.71851(4) 0.00908(8) Uani 1 1 d .
Br13 Br 0.0000 0.5000 1.0000 0.01321(12) Uani 1 2 d S
Br1 Br 0.40823(4) 1.04489(4) 0.76555(4) 0.01061(9) Uani 1 1 d .
Br3 Br -0.20873(4) 0.97516(4) 0.58873(4) 0.00961(8) Uani 1 1 d .
Br6 Br 0.46945(4) 0.78402(4) 0.58488(4) 0.00941(8) Uani 1 1 d .
Br7 Br -0.06645(4) 0.84238(4) 0.98676(4) 0.00821(8) Uani 1 1 d .
Br10 Br 0.23046(5) 0.34758(4) 0.68187(4) 0.01204(9) Uani 1 1 d .
Br12 Br 0.26687(4) 0.79188(4) 1.06175(4) 0.01132(9) Uani 1 1 d .
Br8 Br -0.34360(4) 0.74176(4) 0.88365(5) 0.01376(9) Uani 1 1 d .
Br5 Br 0.37453(5) 0.58716(5) 0.38957(4) 0.01496(10) Uani 1 1 d .
Na1 Na 0.5000 1.0000 1.0000 0.0239(6) Uani 1 2 d S

loop_
_atom_site_aniso_label
_atom_site_aniso_U_11
_atom_site_aniso_U_22
_atom_site_aniso_U_33
_atom_site_aniso_U_23
_atom_site_aniso_U_13
_atom_site_aniso_U_12
Tc01 0.00677(14) 0.00521(15) 0.00740(16) -0.00090(12) -0.00306(12) 0.00052(11)
Tc02 0.00686(14) 0.00504(15) 0.00746(16) -0.00080(12) -0.00283(12) 0.00034(11)
Tc03 0.00615(14) 0.00577(15) 0.00865(16) -0.00166(12) -0.00292(12) 0.00049(11)
Tc04 0.00702(14) 0.00450(15) 0.00939(16) -0.00122(12) -0.00361(12) 0.00080(11)
Tc05 0.00705(14) 0.00579(15) 0.00775(16) -0.00158(12) -0.00276(12) 0.00078(11)
Tc06 0.00740(14) 0.00533(15) 0.00831(16) -0.00158(12) -0.00383(12) 0.00118(11)
Br2 0.01026(17) 0.00508(17) 0.00994(19) -0.00190(14) -0.00467(14) 0.00152(13)
Br4 0.01178(18) 0.00747(18) 0.00966(19) -0.00256(14) -0.00620(15) 0.00201(14)
Br11 0.00804(16) 0.00732(18) 0.0120(2) -0.00148(15) -0.00484(15) 0.00203(13)
Br9 0.00854(17) 0.00690(18) 0.0131(2) -0.00251(15) -0.00440(15) -0.00065(14)
Br13 0.0145(3) 0.0128(3) 0.0109(3) 0.0021(2) -0.0021(2) -0.0019(2)
Br1 0.01024(17) 0.00792(18) 0.0153(2) -0.00218(15) -0.00572(16) -0.00136(14)
Br3 0.00825(16) 0.00928(18) 0.0122(2) -0.00129(15) -0.00459(15) 0.00187(14)
Br6 0.00699(16) 0.00997(19) 0.0113(2) -0.00301(15) -0.00173(14) -0.00047(14)
Br7 0.00830(16) 0.00823(18) 0.00841(19) -0.00256(14) -0.00229(14) 0.00087(14)
Br10 0.01180(18) 0.00600(18) 0.0200(2) -0.00396(16) -0.00648(16) 0.00189(14)
Br12 0.01084(18) 0.0142(2) 0.0109(2) -0.00340(16) -0.00564(15) 0.00076(15)
Br8 0.00671(17) 0.0159(2) 0.0193(2) -0.00571(17) -0.00319(16) 0.00022(15)
Br5 0.01006(18) 0.0206(2) 0.0158(2) -0.01147(18) -0.00290(16) 0.00276(16)
Na1 0.0276(15) 0.0254(16) 0.0239(16) 0.0021(13) -0.0164(13) -0.0084(12)

loop_
_atom_type_symbol
_atom_type_description
_atom_type_scat_dispersion_real
_atom_type_scat_dispersion_imag
_atom_type_scat_source
Br Br -0.2901 2.4595 'International Tables Vol C Tables 4.2.6.8 and 6.1.1.4'
Tc Tc -1.4390 0.7593 'International Tables Vol C Tables 4.2.6.8 and 6.1.1.4'
Na Na 0.0362 0.0249 'International Tables Vol C Tables 4.2.6.8 and 6.1.1.4'

loop_
_geom_angle_atom_site_label_1
_geom_angle_atom_site_label_2
_geom_angle_atom_site_label_3
_geom_angle
_geom_angle_site_symmetry_1
_geom_angle_site_symmetry_3
Tc02 Tc01 Br7 101.612(18) . .
Tc02 Tc01 Br11 101.240(19) . .
Br7 Tc01 Br11 155.87(2) . .
Tc02 Tc01 Br12 112.027(19) . .
Br7 Tc01 Br12 88.925(17) . .
Br11 Tc01 Br12 89.652(17) . .
Tc02 Tc01 Tc04 90.601(17) . .
Br7 Tc01 Tc04 114.481(16) . .
Br11 Tc01 Tc04 57.599(13) . .
Br12 Tc01 Tc04 143.977(18) . .
Tc02 Tc01 Tc03 87.976(16) . .
Br7 Tc01 Tc03 56.613(14) . .
Br11 Tc01 Tc03 116.767(17) . .
Br12 Tc01 Tc03 143.735(18) . .
Tc04 Tc01 Tc03 59.921(12) . .
Tc01 Tc02 Br2 104.039(19) . .
Tc01 Tc02 Br6 105.182(19) . .
Br2 Tc02 Br6 149.54(2) . .
Tc01 Tc02 Br1 109.822(19) . .
Br2 Tc02 Br1 88.093(17) . .
Br6 Tc02 Br1 89.995(17) . .
Tc01 Tc02 Tc06 92.287(16) . .
Br2 Tc02 Tc06 57.101(13) . .
Br6 Tc02 Tc06 113.118(17) . .
Br1 Tc02 Tc06 142.934(18) . .
Tc01 Tc02 Tc05 89.661(16) . .
Br2 Tc02 Tc05 115.242(17) . .
Br6 Tc02 Tc05 56.812(13) . .
Br1 Tc02 Tc05 145.520(18) . .
Tc06 Tc02 Tc05 59.417(12) . .
Tc06 Tc03 Br7 104.993(19) . .
Tc06 Tc03 Br9 103.077(19) . .
Br7 Tc03 Br9 151.27(2) . .
Tc06 Tc03 Br8 109.645(19) . .
Br7 Tc03 Br8 86.920(17) . .
Br9 Tc03 Br8 89.400(17) . .
Tc06 Tc03 Tc04 91.496(16) . .
Br7 Tc03 Tc04 115.152(17) . .
Br9 Tc03 Tc04 57.809(13) . .
Br8 Tc03 Tc04 144.824(19) . .
Tc06 Tc03 Tc01 91.924(16) . .
Br7 Tc03 Tc01 57.462(13) . .
Br9 Tc03 Tc01 115.788(16) . .
Br8 Tc03 Tc01 142.589(19) . .
Tc04 Tc03 Tc01 59.772(12) . .
Tc05 Tc04 Br10 110.39(2) . .
Tc05 Tc04 Br11 100.521(18) . .
Br10 Tc04 Br11 89.770(17) . .
Tc05 Tc04 Br9 101.283(19) . .
Br10 Tc04 Br9 89.270(17) . .
Br11 Tc04 Br9 157.06(2) . .
Tc05 Tc04 Tc01 90.321(16) . .
Br10 Tc04 Tc01 144.500(19) . .
Br11 Tc04 Tc01 57.380(13) . .
Br9 Tc04 Tc01 115.406(16) . .
Tc05 Tc04 Tc03 88.386(16) . .
Br10 Tc04 Tc03 144.544(18) . .
Br11 Tc04 Tc03 116.931(17) . .
Br9 Tc04 Tc03 56.876(13) . .
Tc01 Tc04 Tc03 60.307(12) . .
Tc05 Tc04 Br13 153.147(17) . .
Br10 Tc04 Br13 96.467(16) . .
Br11 Tc04 Br13 78.830(14) . .
Br9 Tc04 Br13 78.511(14) . .
Tc01 Tc04 Br13 66.466(11) . .
Tc03 Tc04 Br13 68.804(11) . .
Tc04 Tc05 Br5 109.32(2) . .
Tc04 Tc05 Br4 102.814(18) . .
Br5 Tc05 Br4 88.299(18) . .
Tc04 Tc05 Br6 105.534(19) . .
Br5 Tc05 Br6 89.792(17) . .
Br4 Tc05 Br6 150.55(2) . .
Tc04 Tc05 Tc06 91.624(16) . .
Br5 Tc05 Tc06 143.697(19) . .
Br4 Tc05 Tc06 57.587(14) . .
Br6 Tc05 Tc06 113.388(17) . .
Tc04 Tc05 Tc02 89.412(17) . .
Br5 Tc05 Tc02 145.460(18) . .
Br4 Tc05 Tc02 116.321(17) . .
Br6 Tc05 Tc02 56.660(13) . .
Tc06 Tc05 Tc02 59.854(12) . .
Tc03 Tc06 Br2 100.466(19) . .
Tc03 Tc06 Br4 101.042(19) . .
Br2 Tc06 Br4 157.18(2) . .
Tc03 Tc06 Br3 108.511(18) . .
Br2 Tc06 Br3 90.334(17) . .
Br4 Tc06 Br3 90.014(17) . .
Tc03 Tc06 Tc05 88.495(16) . .
Br2 Tc06 Tc05 116.356(17) . .
Br4 Tc06 Tc05 56.875(13) . .
Br3 Tc06 Tc05 145.651(19) . .
Tc03 Tc06 Tc02 87.790(16) . .
Br2 Tc06 Tc02 56.930(13) . .
Br4 Tc06 Tc02 116.481(16) . .
Br3 Tc06 Tc02 146.118(18) . .
Tc05 Tc06 Tc02 60.729(12) . .
Tc02 Br2 Tc06 65.970(15) . .
Tc05 Br4 Tc06 65.538(14) . .
Tc01 Br11 Tc04 65.021(14) . .
Tc03 Br9 Tc04 65.315(14) . .
Tc04 Br13 Tc04 179.999(12) . 2_567
Tc02 Br1 Na1 119.227(18) . .
Tc02 Br6 Tc05 66.527(15) . .
Tc03 Br7 Tc01 65.926(14) . .
Tc01 Br12 Na1 115.240(18) . .
Tc03 Br8 Na1 119.971(17) . 1_455
Br1 Na1 Br1 180.0 2_677 .
Br1 Na1 Br12 97.999(12) 2_677 .
Br1 Na1 Br12 82.002(12) . .
Br1 Na1 Br12 82.001(12) 2_677 2_677
Br1 Na1 Br12 97.998(12) . 2_677
Br12 Na1 Br12 180.000(16) . 2_677
Br1 Na1 Br8 84.772(12) 2_677 2_577
Br1 Na1 Br8 95.228(12) . 2_577
Br12 Na1 Br8 107.912(12) . 2_577
Br12 Na1 Br8 72.087(11) 2_677 2_577
Br1 Na1 Br8 95.228(12) 2_677 1_655
Br1 Na1 Br8 84.772(12) . 1_655
Br12 Na1 Br8 72.088(11) . 1_655
Br12 Na1 Br8 107.913(11) 2_677 1_655
Br8 Na1 Br8 180.0 2_577 1_655

loop_
_geom_bond_atom_site_label_1
_geom_bond_atom_site_label_2
_geom_bond_distance
_geom_bond_site_symmetry_2
Tc01 Tc02 2.1651(5) .
Tc01 Br7 2.4819(5) .
Tc01 Br11 2.4841(5) .
Tc01 Br12 2.5216(5) .
Tc01 Tc04 2.6735(5) .
Tc01 Tc03 2.6879(5) .
Tc02 Br2 2.4636(5) .
Tc02 Br6 2.4669(5) .
Tc02 Br1 2.5028(5) .
Tc02 Tc06 2.6850(5) .
Tc02 Tc05 2.7085(5) .
Tc03 Tc06 2.1779(5) .
Tc03 Br7 2.4581(5) .
Tc03 Br9 2.4679(5) .
Tc03 Br8 2.4953(5) .
Tc03 Tc04 2.6775(5) .
Tc04 Tc05 2.1776(5) .
Tc04 Br10 2.4704(5) .
Tc04 Br11 2.4902(5) .
Tc04 Br9 2.4938(5) .
Tc04 Br13 2.9635(4) .
Tc05 Br5 2.4575(5) .
Tc05 Br4 2.4594(5) .
Tc05 Br6 2.4712(5) .
Tc05 Tc06 2.6730(5) .
Tc06 Br2 2.4684(5) .
Tc06 Br4 2.4791(5) .
Tc06 Br3 2.5336(5) .
Br13 Tc04 2.9635(4) 2_567
Br1 Na1 2.9630(5) .
Br12 Na1 3.0710(4) .
Br8 Na1 3.2591(5) 1_455
Na1 Br1 2.9630(5) 2_677
Na1 Br12 3.0710(4) 2_677
Na1 Br8 3.2591(5) 2_577
Na1 Br8 3.2591(5) 1_655
